data_1564510
loop_
_publ_author_name
'Guo, Hong'
'Yu, Zhaoqiang'
'Su, Yajun'
'Jiang, Xin-Dong'

_publ_section_title
;
 Synthesis of a novel 3D supramolecular hybrid via in situ self-assembly
 for the degradation of organic dyes
;
_journal_name_full 'Inorganica Chimica Acta'
_journal_page_first 119625
_journal_paper_doi 10.1016/j.ica.2020.119625
_journal_volume 508
_journal_year 2020
_chemical_formula_moiety 'O40 P W12, 4(C24 H16 Cl Cu N4)'
_chemical_formula_sum 'C96 H64 Cl4 Cu4 N16 O40 P W12'
_chemical_formula_weight 4714.76
_space_group_crystal_system triclinic
_space_group_IT_number 2
_space_group_name_Hall '-P 1'
_space_group_name_H-M_alt 'P -1'
_atom_sites_solution_hydrogens geom
_atom_sites_solution_primary iterative
_cell_angle_alpha 70.283(19)
_cell_angle_beta 73.998(19)
_cell_angle_gamma 79.183(19)
_cell_formula_units_Z 1
_cell_length_a 14.797(7)
_cell_length_b 16.179(8)
_cell_length_c 16.859(7)
_cell_measurement_reflns_used 8028
_cell_measurement_temperature 293.15(2)
_cell_measurement_theta_max 27.641
_cell_measurement_theta_min 1.573
_cell_volume 3632(3)
_computing_molecular_graphics 'Olex2 (Dolomanov et al., 2009)'
_computing_publication_material 'Olex2 (Dolomanov et al., 2009)'
_computing_structure_refinement 'ShelXL (Sheldrick, 2015)'
_computing_structure_solution 'olex2.solve (Bourhis et al., 2015)'
_diffrn_ambient_temperature 293.15(2)
_diffrn_detector 'Bruker APEX2 area detector'
_diffrn_detector_area_resol_mean 7.9
_diffrn_detector_type 'CCD area detector'
_diffrn_measured_fraction_theta_full 0.998
_diffrn_measured_fraction_theta_max 0.986
_diffrn_measurement_device 'three-circle diffractometer'
_diffrn_measurement_device_type 'Bruker SMART APEX2 area detector'
_diffrn_measurement_method '\w and \f scans'
_diffrn_radiation_monochromator 'mirror optics'
_diffrn_radiation_probe x-ray
_diffrn_radiation_type MoK\a
_diffrn_radiation_wavelength 0.71075
_diffrn_reflns_av_R_equivalents 0.1607
_diffrn_reflns_av_unetI/netI 0.1524
_diffrn_reflns_Laue_measured_fraction_full 0.998
_diffrn_reflns_Laue_measured_fraction_max 0.986
_diffrn_reflns_limit_h_max 19
_diffrn_reflns_limit_h_min -19
_diffrn_reflns_limit_k_max 21
_diffrn_reflns_limit_k_min -21
_diffrn_reflns_limit_l_max 21
_diffrn_reflns_limit_l_min -21
_diffrn_reflns_number 37675
_diffrn_reflns_point_group_measured_fraction_full 0.998
_diffrn_reflns_point_group_measured_fraction_max 0.986
_diffrn_reflns_theta_full 25.242
_diffrn_reflns_theta_max 27.641
_diffrn_reflns_theta_min 1.573
_diffrn_source 'microfocus sealed X-ray tube'
_diffrn_source_target Mo
_diffrn_source_type 'Incoatec I\ms'
_exptl_absorpt_coefficient_mu 10.182
_exptl_absorpt_correction_T_max 1.000
_exptl_absorpt_correction_T_min 0.571
_exptl_absorpt_correction_type multi-scan
_exptl_crystal_colour blue
_exptl_crystal_colour_modifier .
_exptl_crystal_colour_primary blue
_exptl_crystal_density_diffrn 2.156
_exptl_crystal_description plate
_exptl_crystal_F_000 2159
_exptl_crystal_size_max 0.2
_exptl_crystal_size_mid 0.2
_exptl_crystal_size_min 0.2
_refine_diff_density_max 9.449
_refine_diff_density_min -7.452
_refine_diff_density_rms 0.452
_refine_ls_extinction_coef .
_refine_ls_extinction_method none
_refine_ls_goodness_of_fit_ref 1.044
_refine_ls_hydrogen_treatment constr
_refine_ls_matrix_type full
_refine_ls_number_parameters 720
_refine_ls_number_reflns 16670
_refine_ls_number_restraints 90
_refine_ls_restrained_S_all 1.041
_refine_ls_R_factor_all 0.1553
_refine_ls_R_factor_gt 0.1247
_refine_ls_shift/su_max 0.001
_refine_ls_shift/su_mean 0.000
_refine_ls_structure_factor_coef Fsqd
_refine_ls_weighting_details 'w=1/[\s^2^(Fo^2^)+(0.1580P)^2^+166.1050P] where P=(Fo^2^+2Fc^2^)/3'
_refine_ls_weighting_scheme calc
_refine_ls_wR_factor_gt 0.3258
_refine_ls_wR_factor_ref 0.3620
_reflns_Friedel_coverage 0.000
_reflns_Friedel_fraction_full .
_reflns_Friedel_fraction_max .
_reflns_number_gt 11417
_reflns_number_total 16670
_reflns_threshold_expression 'I > 2\s(I)'
_cod_data_source_file ICA-2020_508-119625.cif
_cod_data_source_block shelx_sq
_cod_database_code 1564510
_shelx_space_group_comment
;
The symmetry employed for this shelxl refinement is uniquely defined
by the following loop, which should always be used as a source of
symmetry information in preference to the above space-group names.
They are only intended as comments.
;
_shelx_estimated_absorpt_t_max 0.235
_shelx_estimated_absorpt_t_min 0.235
_olex2_refinement_description
;
1. Fixed Uiso
 At 1.2 times of:
  All C(H) groups
2. Shared sites
{W2, W2A}
{W5, W5A}
{W3A, W3}
{W6, W6A}
{O9, O9A}
3. Rigid bond restraints
 C45
 with sigma for 1-2 distances of 0.01 and sigma for 1-3 distances of 0.01
 O10
 with sigma for 1-2 distances of 0.01 and sigma for 1-3 distances of 0.01
 O8
 with sigma for 1-2 distances of 0.01 and sigma for 1-3 distances of 0.01
 W5
 with sigma for 1-2 distances of 0.01 and sigma for 1-3 distances of 0.01
 W2
 with sigma for 1-2 distances of 0.01 and sigma for 1-3 distances of 0.01
 W2A
 with sigma for 1-2 distances of 0.01 and sigma for 1-3 distances of 0.01
 W5A
 with sigma for 1-2 distances of 0.01 and sigma for 1-3 distances of 0.01
 W3A
 with sigma for 1-2 distances of 0.01 and sigma for 1-3 distances of 0.01
 W6A
 with sigma for 1-2 distances of 0.01 and sigma for 1-3 distances of 0.01
 O9
 with sigma for 1-2 distances of 0.01 and sigma for 1-3 distances of 0.01
 O9A
 with sigma for 1-2 distances of 0.01 and sigma for 1-3 distances of 0.01
4. Uiso/Uaniso restraints and constraints
C21 \\sim C22 \\sim C16 \\sim C17 \\sim C3 \\sim C2 \\sim C19 \\sim C13: within
3.8A with sigma of 0.01 and sigma for terminal atoms of 0.02
Uanis(O1) \\sim Ueq, Uanis(O2) \\sim Ueq, Uanis(O3) \\sim Ueq, Uanis(O4) \\sim
Ueq: with sigma of 0.01 and sigma for terminal atoms of 0.02
Uanis(O1) \\sim Ueq: with sigma of 0.001 and sigma for terminal atoms of 0.002
Uanis(C45) \\sim Ueq: with sigma of 0.1 and sigma for terminal atoms of 0.2
Uanis(O8) \\sim Ueq: with sigma of 0.1 and sigma for terminal atoms of 0.2
Uanis(O10) \\sim Ueq: with sigma of 0.1 and sigma for terminal atoms of 0.2
: with sigma of 0.1 and sigma for terminal atoms of 0.2
: with sigma of 0.1 and sigma for terminal atoms of 0.2
: with sigma of 0.1 and sigma for terminal atoms of 0.2
: with sigma of 0.1 and sigma for terminal atoms of 0.2
: with sigma of 0.1 and sigma for terminal atoms of 0.2
Uanis(C48) = Uanis(C45)
Uanis(O16) = Uanis(O10) = Uanis(O16) = Uanis(O8)
Uiso(W2) = Uiso(W2A)
Uiso(W5) = Uiso(W5A)
Uiso(W3) = Uiso(W3A)
Uiso(W6) = Uiso(W6A)
Uiso(O9) = Uiso(O9A)
5. Others
 Fixed Sof: W2(0.5) W3(0.5) W5(0.5) W6(0.5) O9(0.5) O4(0.5) O2(0.5) O3(0.5)
 O1(0.5) W2A(0.5) W5A(0.5) W3A(0.5) W6A(0.5) O9A(0.5)
6.a Aromatic/amide H refined with riding coordinates:
 C17(H17), C16(H16), C15(H15), C14(H14), C13(H13), C34(H34), C4(H4), C6(H6),
 C29(H29), C10(H10), C25(H25), C33(H33), C20(H20), C32(H32), C26(H26), C21(H21),
  C1(H1), C22(H22), C27(H27), C9(H9), C30(H30), C3(H3), C42(H42), C8(H8),
 C45(H45), C46(H46), C44(H44), C2(H2), C41(H41), C38(H38), C39(H39), C37(H37)
6.b Fitted hexagon refined as free rotating group:
 C24(C23,C19,C17,C16,C18), C12(C7,C4,C6,C5,C11), C45(C46,N8,C47,C43,C44)
;

loop_
_space_group_symop_operation_xyz
'x, y, z'
'-x, -y, -z'

loop_
_atom_site_label
_atom_site_type_symbol
_atom_site_fract_x
_atom_site_fract_y
_atom_site_fract_z
_atom_site_U_iso_or_equiv
_atom_site_adp_type
_atom_site_occupancy
_atom_site_site_symmetry_order
_atom_site_calc_flag
_atom_site_refinement_flags_posn
_atom_site_refinement_flags_adp
_atom_site_refinement_flags_occupancy
_atom_site_disorder_assembly
_atom_site_disorder_group
W2 W 0.61238(6) 0.61187(6) 0.78409(6) 0.0418(2) Uiso 0.5 1 d . U . A 1
W3 W 0.59859(7) 0.37984(7) 0.84939(6) 0.0459(3) Uiso 0.5 1 d . U . A 1
W4 W 0.48605(7) 0.26858(6) 1.06397(7) 0.0477(3) Uani 1 1 d . . . . .
W5 W 0.38993(7) 0.52928(7) 0.82908(7) 0.0517(3) Uiso 0.5 1 d . U . A 1
W1 W 0.72070(7) 0.58073(7) 0.95718(7) 0.0541(3) Uani 1 1 d . . . . .
W6 W 0.29342(8) 0.65018(8) 0.97902(8) 0.0590(3) Uiso 0.5 1 d . U . A 1
Cu1 Cu 0.7190(2) 1.0080(2) 0.5431(2) 0.0531(7) Uani 1 1 d . . . . .
Cu2 Cu 0.2106(2) 0.4773(3) 0.6051(3) 0.0651(9) Uani 1 1 d . . . . .
P1 P 0.500000 0.500000 1.000000 0.0305(14) Uani 1 2 d S T P A .
Cl2 Cl 0.2155(5) 0.6269(5) 0.5658(6) 0.0687(19) Uani 1 1 d . . . . .
Cl1 Cl 0.6951(6) 1.1007(5) 0.6225(6) 0.0697(18) Uani 1 1 d . . . . .
N1 N 0.3387(14) 0.4551(15) 0.5343(15) 0.055(5) Uani 1 1 d . . . . .
N4 N 0.2745(17) 0.3886(16) 0.7043(16) 0.065(6) Uani 1 1 d . . . . .
O21 O 0.5567(13) 0.7097(17) 0.8259(15) 0.075(6) Uani 1 1 d . . . . .
C24 C 0.3980(10) 0.3962(10) 0.5802(10) 0.047(5) Uani 1 1 d . . . . .
C23 C 0.3675(9) 0.3612(12) 0.6694(11) 0.062(7) Uani 1 1 d G . . . .
C19 C 0.4296(14) 0.3052(13) 0.7177(9) 0.078(5) Uani 1 1 d G U . . .
C17 C 0.5222(12) 0.2840(12) 0.6768(13) 0.082(5) Uani 1 1 d G U . . .
H17 H 0.563737 0.246512 0.709144 0.098 Uiso 1 1 calc R . . . .
C16 C 0.5527(9) 0.3190(12) 0.5877(13) 0.077(6) Uani 1 1 d G U . . .
H16 H 0.614644 0.304910 0.560296 0.093 Uiso 1 1 calc R . . . .
C18 C 0.4906(10) 0.3751(11) 0.5394(9) 0.061(8) Uani 1 1 d G . . . .
N2 N 0.1430(13) 0.4166(17) 0.5480(18) 0.064(6) Uani 1 1 d . . . . .
O22 O 0.8284(12) 0.6203(15) 0.9342(12) 0.062(5) Uani 1 1 d . . . . .
O20 O 0.7088(13) 0.5957(15) 0.8436(13) 0.067(5) Uani 1 1 d . . . . .
O19 O 0.6694(16) 0.6628(15) 0.6784(13) 0.085(7) Uani 1 1 d . . . . .
C15 C 0.5217(17) 0.4131(19) 0.4461(15) 0.053(6) Uani 1 1 d . . . . .
H15 H 0.582751 0.399845 0.416214 0.063 Uiso 1 1 calc R . . . .
O17 O 0.6461(14) 0.4900(15) 0.7856(17) 0.079(7) Uani 1 1 d . . . . .
N7 N 0.6432(17) 0.9288(13) 0.5125(15) 0.059(6) Uani 1 1 d . . . . .
O13 O 0.478(2) 0.1533(13) 1.0980(15) 0.083(7) Uani 1 1 d . . . . .
C14 C 0.4578(16) 0.4679(19) 0.4059(18) 0.054(6) Uani 1 1 d . . . . .
H14 H 0.475663 0.493032 0.346240 0.065 Uiso 1 1 calc R . . . .
O7 O 0.1922(12) 0.7207(14) 0.9699(14) 0.067(5) Uani 1 1 d . . . . .
N6 N 0.6748(15) 1.0984(13) 0.4432(15) 0.054(5) Uani 1 1 d . . . . .
O14 O 0.5316(12) 0.2900(18) 0.9424(11) 0.077(7) Uani 1 1 d . . . . .
N3 N 0.0800(17) 0.482(2) 0.6807(18) 0.080(8) Uani 1 1 d . . . . .
O12 O 0.3623(14) 0.3112(16) 1.0461(13) 0.070(6) Uani 1 1 d . . . . .
O18 O 0.4932(16) 0.6021(12) 0.7703(17) 0.077(6) Uani 1 1 d . . . . .
O5 O 0.3879(13) 0.7336(18) 0.9286(11) 0.082(7) Uani 1 1 d . . . . .
O6 O 0.3044(12) 0.6465(18) 1.0893(13) 0.082(7) Uani 1 1 d . . . . .
C13 C 0.3663(18) 0.490(2) 0.448(2) 0.058(6) Uani 1 1 d . U . . .
H13 H 0.324339 0.528121 0.416521 0.070 Uiso 1 1 calc R . . . .
N5 N 0.8597(15) 0.9805(16) 0.4642(14) 0.057(5) Uani 1 1 d . . . . .
O15 O 0.4811(15) 0.4313(13) 0.8192(18) 0.081(7) Uani 1 1 d . . . . .
C34 C 0.6931(19) 1.1814(15) 0.410(2) 0.058(7) Uani 1 1 d . . . . .
H34 H 0.725737 1.204201 0.436791 0.069 Uiso 1 1 calc R . . . .
C28 C 0.565(2) 0.9360(19) 0.402(2) 0.060(7) Uani 1 1 d . . . . .
C12 C 0.0496(9) 0.4121(13) 0.5873(12) 0.059(7) Uani 1 1 d . . . . .
C7 C -0.0118(13) 0.3756(16) 0.5623(13) 0.072(9) Uani 1 1 d G . . . .
C4 C -0.1058(12) 0.3724(19) 0.6073(18) 0.13(2) Uani 1 1 d G . . . .
H4 H -0.146847 0.347920 0.590574 0.157 Uiso 1 1 calc R . . . .
C6 C -0.1384(9) 0.4058(19) 0.6772(17) 0.113(16) Uani 1 1 d G . . . .
H6 H -0.201356 0.403629 0.707274 0.136 Uiso 1 1 calc R . . . .
C5 C -0.0771(13) 0.4423(17) 0.7022(14) 0.072(8) Uani 1 1 d G . . . .
C11 C 0.0170(12) 0.4455(15) 0.6572(14) 0.072(9) Uani 1 1 d G . . . .
O10 O 0.304(2) 0.4503(14) 0.9211(14) 0.093(5) Uani 1 1 d . U . . .
C35 C 0.6284(17) 1.0677(19) 0.4013(18) 0.055(6) Uani 1 1 d . . . . .
C29 C 0.536(3) 0.990(2) 0.323(2) 0.071(8) Uani 1 1 d . . . . .
H29 H 0.504762 0.965812 0.296556 0.085 Uiso 1 1 calc R . . . .
C10 C 0.1732(18) 0.384(2) 0.478(2) 0.069(8) Uani 1 1 d . . . . .
H10 H 0.236334 0.385095 0.448397 0.083 Uiso 1 1 calc R . . . .
O8 O 0.232(2) 0.5399(14) 1.0319(14) 0.093(5) Uani 1 1 d . U . . .
C25 C 0.6301(19) 0.8444(17) 0.5507(18) 0.057(6) Uani 1 1 d . . . . .
H25 H 0.651867 0.813235 0.600482 0.068 Uiso 1 1 calc R . . . .
C31 C 0.6007(17) 1.1162(17) 0.3272(18) 0.054(6) Uani 1 1 d . . . . .
C33 C 0.664(2) 1.2349(18) 0.3364(19) 0.070(8) Uani 1 1 d . . . . .
H33 H 0.672627 1.294490 0.317772 0.084 Uiso 1 1 calc R . . . .
O9 O 0.314(2) 0.624(2) 0.8721(18) 0.100(8) Uiso 0.5 1 d . U . A 1
C20 C 0.390(3) 0.276(3) 0.811(2) 0.086(11) Uani 1 1 d . . . . .
H20 H 0.428140 0.238015 0.846656 0.103 Uiso 1 1 calc R . . . .
C32 C 0.621(2) 1.2036(19) 0.287(2) 0.071(8) Uani 1 1 d . . . . .
H32 H 0.608724 1.237806 0.234081 0.085 Uiso 1 1 calc R . . . .
C36 C 0.6131(18) 0.9746(17) 0.4412(19) 0.054(6) Uani 1 1 d . . . . .
C26 C 0.582(2) 0.8008(18) 0.514(2) 0.076(9) Uani 1 1 d . . . . .
H26 H 0.573591 0.741182 0.539595 0.092 Uiso 1 1 calc R . . . .
C21 C 0.306(3) 0.300(3) 0.847(3) 0.084(5) Uani 1 1 d . U . . .
H21 H 0.285345 0.282233 0.906564 0.100 Uiso 1 1 calc R . . . .
C48 C 0.914(2) 0.9179(17) 0.5108(19) 0.062(5) Uani 1 1 d . . . . .
C1 C 0.051(2) 0.521(2) 0.744(2) 0.077(10) Uani 1 1 d . . . . .
H1 H 0.091608 0.550684 0.755367 0.093 Uiso 1 1 calc R . . . .
C22 C 0.238(3) 0.358(3) 0.791(3) 0.087(6) Uani 1 1 d . U . . .
H22 H 0.175043 0.371535 0.815100 0.104 Uiso 1 1 calc R . . . .
C27 C 0.549(2) 0.847(2) 0.444(2) 0.074(9) Uani 1 1 d . . . . .
H27 H 0.514796 0.820533 0.423263 0.089 Uiso 1 1 calc R . . . .
C9 C 0.116(2) 0.349(2) 0.450(2) 0.078(9) Uani 1 1 d . . . . .
H9 H 0.141603 0.324520 0.405647 0.094 Uiso 1 1 calc R . . . .
C30 C 0.552(2) 1.0738(19) 0.289(2) 0.074(9) Uani 1 1 d . . . . .
H30 H 0.532453 1.107067 0.238783 0.089 Uiso 1 1 calc R . . . .
C3 C -0.109(3) 0.476(3) 0.773(3) 0.103(10) Uani 1 1 d . U . . .
H3 H -0.170403 0.471571 0.806002 0.123 Uiso 1 1 calc R . . . .
C42 C 1.015(2) 0.786(2) 0.622(2) 0.068(8) Uani 1 1 d . . . . .
H42 H 1.048913 0.743848 0.659181 0.082 Uiso 1 1 calc R . . . .
C8 C 0.0259(19) 0.350(3) 0.484(2) 0.080(10) Uani 1 1 d . . . . .
H8 H -0.013698 0.333704 0.458340 0.097 Uiso 1 1 calc R . . . .
C45 C 0.7743(12) 0.8055(11) 0.7717(8) 0.062(5) Uani 1 1 d . U . . .
H45 H 0.743321 0.780937 0.828911 0.074 Uiso 1 1 calc R . . . .
C46 C 0.7270(9) 0.8720(11) 0.7158(10) 0.068(8) Uani 1 1 d G . . . .
H46 H 0.664284 0.891877 0.735667 0.081 Uiso 1 1 calc R . . . .
N8 N 0.7733(10) 0.9088(10) 0.6303(10) 0.059(6) Uani 1 1 d G . . . .
C47 C 0.8669(10) 0.8791(11) 0.6006(8) 0.063(7) Uani 1 1 d G . . . .
C43 C 0.9143(9) 0.8126(11) 0.6565(11) 0.065(7) Uani 1 1 d G . . . .
C44 C 0.8680(12) 0.7758(10) 0.7420(10) 0.066(8) Uani 1 1 d G . . . .
H44 H 0.899661 0.731354 0.779396 0.079 Uiso 1 1 calc R . . . .
C2 C -0.046(3) 0.514(3) 0.793(3) 0.101(10) Uani 1 1 d . U . . .
H2 H -0.066584 0.537383 0.838983 0.121 Uiso 1 1 calc R . . . .
C41 C 1.058(3) 0.820(3) 0.541(3) 0.091(11) Uani 1 1 d . . . . .
H41 H 1.120315 0.799916 0.520799 0.109 Uiso 1 1 calc R . . . .
C40 C 1.0062(18) 0.8889(19) 0.4828(19) 0.058(6) Uani 1 1 d . . . . .
C38 C 0.994(2) 0.993(2) 0.345(2) 0.081(10) Uani 1 1 d . . . . .
H38 H 1.019938 1.018970 0.286749 0.097 Uiso 1 1 calc R . . . .
C39 C 1.046(2) 0.931(2) 0.393(3) 0.082(10) Uani 1 1 d . . . . .
H39 H 1.107690 0.914074 0.367670 0.099 Uiso 1 1 calc R . . . .
C37 C 0.900(2) 1.022(2) 0.382(2) 0.072(8) Uani 1 1 d . . . . .
H37 H 0.865990 1.068773 0.349234 0.087 Uiso 1 1 calc R . . . .
O11 O 0.3390(12) 0.5419(13) 0.7467(13) 0.062(5) Uani 1 1 d . . . . .
O16 O 0.649(2) 0.3227(14) 0.7766(14) 0.093(5) Uani 1 1 d . . . . .
O4 O 0.5448(16) 0.4127(17) 0.9880(16) 0.028(5) Uani 0.5 1 d . U . . .
O2 O 0.555(2) 0.576(2) 0.942(2) 0.042(7) Uani 0.5 1 d . U . . .
O3 O 0.4039(18) 0.5116(17) 0.9751(17) 0.033(5) Uani 0.5 1 d . U . . .
O1 O 0.4755(17) 0.4965(17) 1.0964(16) 0.030(5) Uani 0.5 1 d . U . . .
W2A W 0.61238(6) 0.61187(6) 0.78409(6) 0.0418(2) Uiso 0.5 1 d . U . A 2
W5A W 0.38993(7) 0.52928(7) 0.82908(7) 0.0517(3) Uiso 0.5 1 d . U . A 2
W3A W 0.59859(7) 0.37984(7) 0.84939(6) 0.0459(3) Uiso 0.5 1 d . U . A 2
W6A W 0.29342(8) 0.65018(8) 0.97902(8) 0.0590(3) Uiso 0.5 1 d . U . A 2
O9A O 0.314(2) 0.624(2) 0.8721(18) 0.100(8) Uiso 0.5 1 d . U . A 2

loop_
_atom_site_aniso_label
_atom_site_aniso_U_11
_atom_site_aniso_U_22
_atom_site_aniso_U_33
_atom_site_aniso_U_23
_atom_site_aniso_U_13
_atom_site_aniso_U_12
W4 0.0507(5) 0.0360(5) 0.0509(6) -0.0057(4) -0.0103(4) -0.0074(4)
W1 0.0515(5) 0.0538(6) 0.0527(6) -0.0187(5) 0.0076(4) -0.0197(5)
Cu1 0.0549(16) 0.0392(15) 0.0626(19) 0.0009(13) -0.0284(15) -0.0071(13)
Cu2 0.0477(16) 0.071(2) 0.077(2) -0.0413(19) 0.0156(16) -0.0157(16)
P1 0.021(3) 0.030(3) 0.043(4) -0.017(3) -0.005(3) -0.002(2)
Cl2 0.045(3) 0.065(4) 0.102(6) -0.033(4) -0.019(3) -0.003(3)
Cl1 0.072(4) 0.058(4) 0.087(5) -0.024(4) -0.033(4) 0.001(3)
N1 0.047(11) 0.056(13) 0.070(14) -0.036(11) -0.003(10) -0.012(10)
N4 0.072(15) 0.064(14) 0.063(14) -0.031(12) 0.015(12) -0.036(12)
O21 0.053(10) 0.105(18) 0.087(15) -0.042(13) -0.037(10) 0.000(11)
C24 0.037(10) 0.056(14) 0.053(13) -0.024(11) -0.006(10) -0.011(10)
C23 0.072(17) 0.055(15) 0.074(18) -0.018(13) -0.023(14) -0.036(14)
C19 0.075(10) 0.083(11) 0.094(12) -0.041(10) -0.007(9) -0.043(9)
C17 0.075(10) 0.085(12) 0.099(12) -0.038(10) -0.008(9) -0.039(9)
C16 0.070(11) 0.083(12) 0.096(12) -0.042(11) -0.007(10) -0.040(10)
C18 0.036(11) 0.052(14) 0.11(2) -0.047(16) -0.020(13) -0.011(10)
N2 0.022(8) 0.074(15) 0.097(18) -0.040(14) 0.000(10) -0.004(9)
O22 0.040(8) 0.088(14) 0.063(11) -0.034(11) -0.014(8) 0.005(9)
O20 0.052(10) 0.090(15) 0.073(13) -0.053(12) -0.009(9) 0.008(10)
O19 0.079(14) 0.076(14) 0.045(11) 0.021(10) 0.016(10) 0.006(11)
C15 0.041(11) 0.067(16) 0.040(12) -0.013(11) 0.007(10) -0.013(11)
O17 0.054(11) 0.066(13) 0.129(19) -0.022(13) -0.058(12) 0.007(10)
N7 0.069(13) 0.032(10) 0.074(15) 0.009(10) -0.034(12) -0.019(10)
O13 0.14(2) 0.042(11) 0.076(14) -0.004(10) -0.050(14) -0.004(12)
C14 0.039(11) 0.068(16) 0.063(15) -0.040(14) 0.006(11) -0.012(11)
O7 0.041(9) 0.075(13) 0.081(14) -0.015(11) -0.018(9) -0.004(9)
N6 0.054(11) 0.033(10) 0.075(14) -0.005(9) -0.030(11) -0.003(9)
O14 0.042(9) 0.14(2) 0.034(9) -0.005(11) -0.011(7) -0.005(11)
N3 0.050(13) 0.09(2) 0.079(18) -0.029(16) 0.017(12) -0.006(13)
O12 0.062(11) 0.101(17) 0.068(12) -0.057(12) -0.018(10) 0.005(11)
O18 0.084(14) 0.033(9) 0.121(18) -0.011(11) -0.058(14) 0.008(9)
O5 0.049(10) 0.13(2) 0.032(9) 0.008(11) -0.009(8) 0.002(11)
O6 0.038(9) 0.13(2) 0.057(11) 0.007(12) -0.017(8) -0.020(11)
C13 0.043(12) 0.064(17) 0.074(18) -0.033(14) -0.009(12) -0.006(12)
N5 0.056(12) 0.063(14) 0.055(13) -0.011(11) -0.016(10) -0.023(11)
O15 0.068(12) 0.044(10) 0.15(2) -0.029(12) -0.051(14) -0.006(9)
C34 0.062(15) 0.023(10) 0.09(2) -0.010(11) -0.032(14) -0.005(10)
C28 0.064(15) 0.053(15) 0.072(17) -0.023(13) -0.031(14) 0.001(12)
C12 0.042(12) 0.051(14) 0.061(16) -0.005(12) 0.010(11) -0.009(11)
C7 0.040(13) 0.07(2) 0.11(2) -0.026(18) -0.021(15) -0.016(13)
C4 0.038(16) 0.16(5) 0.16(5) -0.02(4) 0.01(2) -0.03(2)
C6 0.016(11) 0.15(4) 0.14(4) -0.03(3) 0.007(16) 0.006(16)
C5 0.055(16) 0.08(2) 0.08(2) -0.040(18) 0.003(15) -0.007(15)
C11 0.046(14) 0.08(2) 0.10(2) -0.045(18) 0.006(14) -0.006(14)
O10 0.142(13) 0.054(7) 0.058(7) -0.023(6) 0.029(8) -0.015(8)
C35 0.042(12) 0.059(15) 0.060(15) -0.009(12) -0.019(11) 0.001(11)
C29 0.10(2) 0.056(17) 0.064(18) -0.022(14) -0.041(17) 0.001(16)
C10 0.039(12) 0.08(2) 0.08(2) -0.041(18) 0.007(13) -0.014(13)
O8 0.142(13) 0.054(7) 0.058(7) -0.023(6) 0.029(8) -0.015(8)
C25 0.057(14) 0.043(13) 0.055(15) 0.002(11) -0.017(12) 0.005(11)
C31 0.048(12) 0.044(13) 0.076(17) -0.003(12) -0.037(12) -0.012(10)
C33 0.073(18) 0.039(13) 0.064(17) 0.022(12) -0.019(14) 0.008(13)
C20 0.11(3) 0.08(2) 0.09(2) -0.025(19) -0.04(2) -0.04(2)
C32 0.077(19) 0.049(15) 0.08(2) 0.003(14) -0.039(17) -0.012(14)
C36 0.049(13) 0.042(13) 0.073(17) -0.008(12) -0.026(12) -0.008(10)
C26 0.09(2) 0.031(12) 0.11(3) -0.011(15) -0.03(2) -0.018(13)
C21 0.080(10) 0.086(12) 0.097(12) -0.039(10) -0.004(9) -0.040(10)
C48 0.072(12) 0.037(9) 0.068(12) 0.011(8) -0.033(10) -0.012(8)
C1 0.058(16) 0.10(2) 0.08(2) -0.07(2) 0.024(15) -0.023(16)
C22 0.082(11) 0.088(12) 0.099(13) -0.036(11) -0.004(10) -0.041(10)
C27 0.09(2) 0.049(15) 0.10(2) -0.012(16) -0.06(2) -0.012(15)
C9 0.09(2) 0.08(2) 0.10(2) -0.05(2) -0.033(19) -0.007(17)
C30 0.08(2) 0.042(14) 0.08(2) 0.009(13) -0.044(17) 0.019(14)
C3 0.083(19) 0.12(3) 0.09(2) -0.051(18) 0.016(16) 0.014(17)
C42 0.065(17) 0.053(16) 0.09(2) -0.012(15) -0.041(17) 0.013(14)
C8 0.037(13) 0.13(3) 0.09(2) -0.05(2) -0.009(14) -0.029(16)
C45 0.072(12) 0.037(9) 0.068(12) 0.011(8) -0.033(10) -0.012(8)
C46 0.067(17) 0.059(17) 0.058(16) 0.007(13) -0.006(14) -0.019(14)
N8 0.044(11) 0.057(13) 0.076(15) -0.010(11) -0.020(10) -0.015(10)
C47 0.068(16) 0.039(13) 0.09(2) -0.008(13) -0.053(16) 0.003(12)
C43 0.073(17) 0.038(13) 0.080(19) 0.002(13) -0.033(15) -0.009(12)
C44 0.081(19) 0.043(14) 0.055(16) 0.020(12) -0.023(14) -0.016(13)
C2 0.083(19) 0.11(3) 0.09(2) -0.056(18) 0.016(16) 0.015(17)
C41 0.062(19) 0.09(3) 0.13(4) -0.04(3) -0.04(2) 0.002(18)
C40 0.050(13) 0.056(15) 0.069(17) -0.019(13) -0.020(13) -0.001(12)
C38 0.08(2) 0.08(2) 0.068(19) 0.008(17) -0.017(16) -0.034(18)
C39 0.058(17) 0.08(2) 0.13(3) -0.04(2) -0.043(19) 0.013(15)
C37 0.071(18) 0.059(17) 0.09(2) -0.016(16) -0.039(17) 0.000(15)
O11 0.051(9) 0.063(12) 0.085(13) -0.025(10) -0.034(10) -0.005(9)
O16 0.142(13) 0.054(7) 0.058(7) -0.023(6) 0.029(8) -0.015(8)
O4 0.019(8) 0.032(9) 0.031(9) -0.007(7) -0.004(7) -0.003(7)
O2 0.039(10) 0.045(10) 0.045(10) -0.016(8) -0.007(8) -0.009(8)
O3 0.033(9) 0.028(9) 0.036(9) -0.015(7) -0.003(7) 0.001(7)
O1 0.030(5) 0.030(5) 0.030(5) -0.0089(18) -0.0068(15) -0.0032(11)

loop_
_atom_type_symbol
_atom_type_description
_atom_type_scat_dispersion_real
_atom_type_scat_dispersion_imag
_atom_type_scat_source
C C 0.0033 0.0016 'International Tables Vol C Tables 4.2.6.8 and 6.1.1.4'
H H 0.0000 0.0000 'International Tables Vol C Tables 4.2.6.8 and 6.1.1.4'
Cl Cl 0.1484 0.1585 'International Tables Vol C Tables 4.2.6.8 and 6.1.1.4'
Cu Cu 0.3201 1.2651 'International Tables Vol C Tables 4.2.6.8 and 6.1.1.4'
N N 0.0061 0.0033 'International Tables Vol C Tables 4.2.6.8 and 6.1.1.4'
O O 0.0106 0.0060 'International Tables Vol C Tables 4.2.6.8 and 6.1.1.4'
P P 0.1023 0.0942 'International Tables Vol C Tables 4.2.6.8 and 6.1.1.4'
W W -0.8490 6.8722 'International Tables Vol C Tables 4.2.6.8 and 6.1.1.4'

loop_
_geom_angle_atom_site_label_1
_geom_angle_atom_site_label_2
_geom_angle_atom_site_label_3
_geom_angle
_geom_angle_site_symmetry_1
_geom_angle_site_symmetry_3
O21 W2 O17 158.5(11) . .
O21 W2 O2 64.7(10) . .
O21 W2 O1 95.6(10) . 2_667
O20 W2 O21 88.3(8) . .
O20 W2 O17 87.2(8) . .
O20 W2 O2 66.3(9) . .
O20 W2 O1 91.5(9) . 2_667
O19 W2 O21 102.4(11) . .
O19 W2 O20 101.4(11) . .
O19 W2 O17 99.1(12) . .
O19 W2 O18 101.7(12) . .
O19 W2 O2 161.4(12) . .
O19 W2 O1 158.0(11) . 2_667
O17 W2 O2 94.3(11) . .
O17 W2 O1 63.5(10) . 2_667
O18 W2 O21 88.6(8) . .
O18 W2 O20 156.8(10) . .
O18 W2 O17 87.3(8) . .
O18 W2 O2 91.7(10) . .
O18 W2 O1 66.0(9) . 2_667
O1 W2 O2 40.5(9) 2_667 .
O17 W3 O14 160.3(11) . .
O17 W3 O6 88.2(9) . 2_667
O17 W3 O15 87.7(8) . .
O17 W3 O4 95.2(10) . .
O17 W3 O1 63.8(10) . 2_667
O14 W3 O4 65.6(9) . .
O14 W3 O1 97.1(10) . 2_667
O6 W3 O14 88.3(8) 2_667 .
O6 W3 O15 157.7(11) 2_667 .
O6 W3 O4 67.3(9) 2_667 .
O6 W3 O1 93.0(10) 2_667 2_667
O15 W3 O14 88.2(9) . .
O15 W3 O4 91.3(10) . .
O15 W3 O1 65.6(9) . 2_667
O16 W3 O17 99.6(11) . .
O16 W3 O14 100.1(11) . .
O16 W3 O6 99.6(13) . 2_667
O16 W3 O15 102.7(13) . .
O16 W3 O4 159.9(10) . .
O16 W3 O1 158.9(10) . 2_667
O1 W3 O4 41.1(8) 2_667 .
O21 W4 O4 94.3(10) 2_667 .
O21 W4 O2 64.6(10) 2_667 2_667
O13 W4 O21 99.5(11) . 2_667
O13 W4 O14 100.5(11) . .
O13 W4 O12 99.9(11) . .
O13 W4 O5 98.9(12) . 2_667
O13 W4 O4 161.3(11) . .
O13 W4 O2 159.5(11) . 2_667
O14 W4 O21 160.0(11) . 2_667
O14 W4 O4 66.1(10) . .
O14 W4 O2 95.9(11) . 2_667
O12 W4 O21 87.6(8) . 2_667
O12 W4 O14 89.1(8) . .
O12 W4 O4 93.1(9) . .
O12 W4 O2 67.9(9) . 2_667
O5 W4 O21 88.5(8) 2_667 2_667
O5 W4 O14 88.2(8) 2_667 .
O5 W4 O12 161.1(11) 2_667 .
O5 W4 O4 68.8(9) 2_667 .
O5 W4 O2 93.8(11) 2_667 2_667
O4 W4 O2 39.2(9) . 2_667
O18 W5 O10 160.7(11) . .
O18 W5 O9 90.7(11) . .
O18 W5 O3 95.4(9) . .
O15 W5 O18 86.4(9) . .
O15 W5 O10 90.2(10) . .
O15 W5 O9 160.8(11) . .
O15 W5 O3 92.6(10) . .
O10 W5 O3 65.8(10) . .
O9 W5 O10 86.3(11) . .
O9 W5 O3 68.8(10) . .
O11 W5 O18 101.3(9) . .
O11 W5 O15 100.4(10) . .
O11 W5 O10 98.0(11) . .
O11 W5 O9 98.8(11) . .
O11 W5 O3 159.4(9) . .
O22 W1 O20 100.5(9) . .
O22 W1 O12 99.9(9) . 2_667
O22 W1 O10 98.1(11) . 2_667
O22 W1 O8 97.2(11) . 2_667
O22 W1 O3 160.4(9) . 2_667
O20 W1 O12 87.7(8) . 2_667
O20 W1 O8 89.2(10) . 2_667
O20 W1 O3 93.6(9) . 2_667
O12 W1 O3 94.1(9) 2_667 2_667
O10 W1 O20 161.4(11) 2_667 .
O10 W1 O12 90.2(9) 2_667 2_667
O10 W1 O8 87.4(10) 2_667 2_667
O10 W1 O3 68.1(11) 2_667 2_667
O8 W1 O12 162.9(11) 2_667 2_667
O8 W1 O3 69.3(10) 2_667 2_667
O7 W6 O5 100.6(10) . .
O7 W6 O6 100.7(10) . .
O7 W6 O8 96.9(11) . .
O7 W6 O9 97.4(11) . .
O7 W6 O3 156.5(9) . .
O5 W6 O8 162.5(11) . .
O5 W6 O3 97.6(9) . .
O6 W6 O5 87.9(9) . .
O6 W6 O8 89.8(10) . .
O6 W6 O9 161.6(12) . .
O6 W6 O3 94.6(10) . .
O8 W6 O3 65.2(10) . .
O9 W6 O5 91.6(11) . .
O9 W6 O8 85.1(11) . .
O9 W6 O3 67.3(11) . .
N7 Cu1 Cl1 140.1(8) . .
N7 Cu1 N5 99.0(9) . .
N6 Cu1 Cl1 94.9(7) . .
N6 Cu1 N7 80.9(8) . .
N6 Cu1 N5 93.6(9) . .
N5 Cu1 Cl1 120.9(6) . .
N8 Cu1 Cl1 92.8(6) . .
N8 Cu1 N7 95.2(7) . .
N8 Cu1 N6 171.7(9) . .
N8 Cu1 N5 79.6(8) . .
N1 Cu2 Cl2 94.4(7) . .
N1 Cu2 N4 80.8(10) . .
N1 Cu2 N2 94.7(8) . .
N1 Cu2 N3 172.0(11) . .
N4 Cu2 Cl2 121.7(6) . .
N2 Cu2 Cl2 123.7(8) . .
N2 Cu2 N4 114.5(9) . .
N3 Cu2 Cl2 93.6(9) . .
N3 Cu2 N4 95.4(11) . .
N3 Cu2 N2 80.4(11) . .
O4 P1 O4 180.0 . 2_667
O4 P1 O3 76.7(13) 2_667 .
O4 P1 O3 103.3(13) . .
O4 P1 O3 76.7(13) . 2_667
O4 P1 O3 103.3(13) 2_667 2_667
O4 P1 O1 68.4(13) . 2_667
O4 P1 O1 111.6(13) 2_667 2_667
O4 P1 O1 111.6(13) . .
O4 P1 O1 68.4(13) 2_667 .
O2 P1 O4 66.4(15) 2_667 .
O2 P1 O4 113.6(15) . .
O2 P1 O4 113.6(15) 2_667 2_667
O2 P1 O4 66.4(15) . 2_667
O2 P1 O2 180.0 . 2_667
O2 P1 O3 108.9(15) . .
O2 P1 O3 71.1(15) 2_667 .
O2 P1 O3 71.1(15) . 2_667
O2 P1 O3 108.9(15) 2_667 2_667
O2 P1 O1 67.3(15) . 2_667
O2 P1 O1 67.3(15) 2_667 .
O2 P1 O1 112.7(15) 2_667 2_667
O2 P1 O1 112.7(15) . .
O3 P1 O3 180.0 . 2_667
O1 P1 O3 74.1(13) . 2_667
O1 P1 O3 74.1(13) 2_667 .
O1 P1 O3 105.9(13) . .
O1 P1 O3 105.9(13) 2_667 2_667
O1 P1 O1 180.0 2_667 .
C24 N1 Cu2 113.9(16) . .
C13 N1 Cu2 125.2(19) . .
C13 N1 C24 121(2) . .
C23 N4 Cu2 110.2(15) . .
C22 N4 Cu2 130(2) . .
C22 N4 C23 120(3) . .
W2 O21 W4 137.1(14) . 2_667
N1 C24 C23 119.6(14) . .
N1 C24 C18 120.3(14) . .
C23 C24 C18 120.0 . .
C24 C23 N4 115.5(16) . .
C19 C23 N4 124.5(16) . .
C19 C23 C24 120.0 . .
C23 C19 C17 120.0 . .
C23 C19 C20 115(2) . .
C17 C19 C20 125(2) . .
C19 C17 C16 120.0 . .
C18 C16 C17 120.0 . .
C24 C18 C15 119.3(15) . .
C16 C18 C24 120.0 . .
C16 C18 C15 120.7(15) . .
C12 N2 Cu2 112.0(16) . .
C12 N2 C10 115(2) . .
C10 N2 Cu2 133.3(16) . .
W2 O20 W1 139.0(10) . .
W2A O20 W1 139.0(10) . .
C14 C15 C18 116(2) . .
W3 O17 W2 137.4(14) . .
W3A O17 W2A 137.4(14) . .
C25 N7 Cu1 128.8(19) . .
C25 N7 C36 121(2) . .
C36 N7 Cu1 109.7(15) . .
C15 C14 C13 124(3) . .
C34 N6 Cu1 126.6(18) . .
C34 N6 C35 118(2) . .
C35 N6 Cu1 115.4(17) . .
W4 O14 W3 135.1(15) . .
W4 O14 W3A 135.1(15) . .
C11 N3 Cu2 112.9(18) . .
C1 N3 Cu2 125(2) . .
C1 N3 C11 121(2) . .
W4 O12 W1 136.2(11) . 2_667
W2 O18 W5 138.7(12) . .
W2A O18 W5A 138.7(12) . .
W4 O5 W6 134.8(12) 2_667 .
W4 O5 W6A 134.8(12) 2_667 .
W6 O6 W3 137.5(12) . 2_667
N1 C13 C14 119(3) . .
C48 N5 Cu1 112.3(19) . .
C37 N5 Cu1 130(2) . .
C37 N5 C48 117(3) . .
W5 O15 W3 139.1(12) . .
W5A O15 W3A 139.1(12) . .
N6 C34 C33 120(3) . .
C36 C28 C29 119(3) . .
C27 C28 C29 125(3) . .
C27 C28 C36 116(2) . .
N2 C12 C7 124.0(16) . .
N2 C12 C11 116.0(16) . .
C7 C12 C11 120.0 . .
C12 C7 C8 116.4(16) . .
C4 C7 C12 120.0 . .
C4 C7 C8 123.4(16) . .
C7 C4 C6 120.0 . .
C4 C6 C5 120.0 . .
C6 C5 C3 121(2) . .
C11 C5 C6 120.0 . .
C11 C5 C3 119(2) . .
C12 C11 N3 118.7(16) . .
C5 C11 N3 121.3(16) . .
C5 C11 C12 120.0 . .
W1 O10 W5 132.3(16) 2_667 .
W1 O10 W5A 132.3(16) 2_667 .
N6 C35 C36 114(2) . .
C31 C35 N6 125(3) . .
C31 C35 C36 121(2) . .
C30 C29 C28 121(3) . .
C9 C10 N2 123(3) . .
W1 O8 W6 132.6(14) 2_667 .
W1 O8 W6A 132.6(14) 2_667 .
N7 C25 C26 120(2) . .
C35 C31 C32 120(2) . .
C35 C31 C30 118(2) . .
C32 C31 C30 121(2) . .
C34 C33 C32 124(3) . .
W6 O9 W5 132.9(16) . .
C21 C20 C19 124(4) . .
C31 C32 C33 113(3) . .
N7 C36 C28 122(2) . .
N7 C36 C35 120(2) . .
C28 C36 C35 118(2) . .
C27 C26 C25 119(2) . .
C20 C21 C22 120(4) . .
N5 C48 C47 114(2) . .
N5 C48 C40 127(3) . .
C40 C48 C47 119(2) . .
N3 C1 C2 117(3) . .
N4 C22 C21 117(3) . .
C26 C27 C28 122(3) . .
C8 C9 C10 123(3) . .
C29 C30 C31 123(3) . .
C2 C3 C5 118(3) . .
C41 C42 C43 122(3) . .
C9 C8 C7 118(3) . .
C46 C45 C44 120.0 . .
N8 C46 C45 120.0 . .
C46 N8 Cu1 125.5(8) . .
C46 N8 C47 120.0 . .
C47 N8 Cu1 114.4(8) . .
N8 C47 C48 119.4(15) . .
C43 C47 C48 120.6(15) . .
C43 C47 N8 120.0 . .
C47 C43 C42 117.5(16) . .
C44 C43 C42 122.4(16) . .
C44 C43 C47 120.0 . .
C43 C44 C45 120.0 . .
C3 C2 C1 123(3) . .
C42 C41 C40 119(3) . .
C48 C40 C41 121(3) . .
C48 C40 C39 114(3) . .
C39 C40 C41 125(3) . .
C39 C38 C37 121(3) . .
C38 C39 C40 120(3) . .
N5 C37 C38 120(3) . .
W4 O4 W3 92.5(9) . .
W4 O4 W3A 92.5(9) . .
P1 O4 W3 125.8(14) . .
P1 O4 W4 127.5(13) . .
P1 O4 O2 56.8(14) . 2_667
P1 O4 O1 57.2(12) . 2_667
P1 O4 W3A 125.8(14) . .
O2 O4 W3 138.4(16) 2_667 .
O2 O4 W4 70.8(14) 2_667 .
O2 O4 O1 98.3(19) 2_667 2_667
O2 O4 W3A 138.4(16) 2_667 .
O1 O4 W3 68.6(12) 2_667 .
O1 O4 W4 137.9(15) 2_667 .
O1 O4 W3A 68.6(12) 2_667 .
W4 O2 W2 92.9(11) 2_667 .
W4 O2 W2A 92.9(11) 2_667 .
P1 O2 W2 126.4(16) . .
P1 O2 W4 126.9(17) . 2_667
P1 O2 O4 56.8(14) . 2_667
P1 O2 O3 55.9(14) . 2_667
P1 O2 O1 57.8(13) . 2_667
P1 O2 W2A 126.4(16) . .
O4 O2 W2 138.1(19) 2_667 .
O4 O2 W4 70.1(14) 2_667 2_667
O4 O2 O3 88.9(19) 2_667 2_667
O4 O2 O1 98.4(19) 2_667 2_667
O4 O2 W2A 138.1(19) 2_667 .
O3 O2 W2 129.4(17) 2_667 .
O3 O2 W4 127.2(17) 2_667 2_667
O3 O2 W2A 129.4(17) 2_667 .
O1 O2 W2 68.6(13) 2_667 .
O1 O2 W4 138.1(18) 2_667 2_667
O1 O2 O3 91.3(19) 2_667 2_667
O1 O2 W2A 68.6(13) 2_667 .
W5 O3 W6 91.0(9) . .
W1 O3 W5 93.6(9) 2_667 .
W1 O3 W6 92.8(9) 2_667 .
W1 O3 W5A 93.6(9) 2_667 .
W1 O3 W6A 92.8(9) 2_667 .
P1 O3 W5 123.5(14) . .
P1 O3 W1 127.4(15) . 2_667
P1 O3 W6 119.2(13) . .
P1 O3 O2 53.0(12) . 2_667
P1 O3 W5A 123.5(14) . .
P1 O3 W6A 119.2(13) . .
O2 O3 W5 135.2(16) 2_667 .
O2 O3 W1 74.4(13) 2_667 2_667
O2 O3 W6 131.7(16) 2_667 .
O2 O3 W5A 135.2(16) 2_667 .
O2 O3 W6A 131.7(16) 2_667 .
W5A O3 W6A 91.0(9) . .
W2 O1 W3 94.8(9) 2_667 2_667
P1 O1 W2 125.8(14) . 2_667
P1 O1 W3 124.8(14) . 2_667
P1 O1 O4 54.4(12) . 2_667
P1 O1 O2 54.9(13) . 2_667
O4 O1 W2 139.0(15) 2_667 2_667
O4 O1 W3 70.3(12) 2_667 2_667
O2 O1 W2 70.9(13) 2_667 2_667
O2 O1 W3 138.7(17) 2_667 2_667
O2 O1 O4 95.0(18) 2_667 2_667
O21 W2A O17 158.5(11) . .
O21 W2A O2 64.7(10) . .
O21 W2A O1 95.6(10) . 2_667
O20 W2A O21 88.3(8) . .
O20 W2A O17 87.2(8) . .
O20 W2A O2 66.3(9) . .
O20 W2A O1 91.5(9) . 2_667
O19 W2A O21 102.4(11) . .
O19 W2A O20 101.4(11) . .
O19 W2A O17 99.1(12) . .
O19 W2A O18 101.7(12) . .
O19 W2A O2 161.4(12) . .
O19 W2A O1 158.0(11) . 2_667
O17 W2A O2 94.3(11) . .
O17 W2A O1 63.5(10) . 2_667
O18 W2A O21 88.6(8) . .
O18 W2A O20 156.8(10) . .
O18 W2A O17 87.3(8) . .
O18 W2A O2 91.7(10) . .
O18 W2A O1 66.0(9) . 2_667
O1 W2A O2 40.5(9) 2_667 .
O18 W5A O10 160.7(11) . .
O18 W5A O3 95.4(9) . .
O18 W5A O9A 90.7(11) . .
O15 W5A O18 86.4(9) . .
O15 W5A O10 90.2(10) . .
O15 W5A O3 92.6(10) . .
O15 W5A O9A 160.8(11) . .
O10 W5A O3 65.8(10) . .
O11 W5A O18 101.3(9) . .
O11 W5A O15 100.4(10) . .
O11 W5A O10 98.0(11) . .
O11 W5A O3 159.4(9) . .
O11 W5A O9A 98.8(11) . .
O9A W5A O10 86.3(11) . .
O9A W5A O3 68.8(10) . .
O17 W3A O14 160.3(11) . .
O17 W3A O6 88.2(9) . 2_667
O17 W3A O15 87.7(8) . .
O17 W3A O4 95.2(10) . .
O17 W3A O1 63.8(10) . 2_667
O14 W3A O4 65.6(9) . .
O14 W3A O1 97.1(10) . 2_667
O6 W3A O14 88.3(8) 2_667 .
O6 W3A O15 157.7(11) 2_667 .
O6 W3A O4 67.3(9) 2_667 .
O6 W3A O1 93.0(10) 2_667 2_667
O15 W3A O14 88.2(9) . .
O15 W3A O4 91.3(10) . .
O15 W3A O1 65.6(9) . 2_667
O16 W3A O17 99.6(11) . .
O16 W3A O14 100.1(11) . .
O16 W3A O6 99.6(13) . 2_667
O16 W3A O15 102.7(13) . .
O16 W3A O4 159.9(10) . .
O16 W3A O1 158.9(10) . 2_667
O1 W3A O4 41.1(8) 2_667 .
O7 W6A O5 100.6(10) . .
O7 W6A O6 100.7(10) . .
O7 W6A O8 96.9(11) . .
O7 W6A O3 156.5(9) . .
O7 W6A O9A 97.4(11) . .
O5 W6A O8 162.5(11) . .
O5 W6A O3 97.6(9) . .
O6 W6A O5 87.9(9) . .
O6 W6A O8 89.8(10) . .
O6 W6A O3 94.6(10) . .
O6 W6A O9A 161.6(12) . .
O8 W6A O3 65.2(10) . .
O9A W6A O5 91.6(11) . .
O9A W6A O8 85.1(11) . .
O9A W6A O3 67.3(11) . .
W6A O9A W5A 132.9(16) . .

loop_
_geom_bond_atom_site_label_1
_geom_bond_atom_site_label_2
_geom_bond_distance
_geom_bond_site_symmetry_2
W2 O21 1.90(2) .
W2 O20 1.893(19) .
W2 O19 1.734(17) .
W2 O17 1.94(2) .
W2 O18 1.88(2) .
W2 O2 2.46(3) .
W2 O1 2.42(3) 2_667
W3 O17 1.89(2) .
W3 O14 1.92(2) .
W3 O6 1.897(18) 2_667
W3 O15 1.91(2) .
W3 O16 1.71(2) .
W3 O4 2.46(2) .
W3 O1 2.43(3) 2_667
W4 O21 1.92(2) 2_667
W4 O13 1.77(2) .
W4 O14 1.904(17) .
W4 O12 1.90(2) .
W4 O5 1.896(19) 2_667
W4 O4 2.44(3) .
W4 O2 2.45(3) 2_667
W5 O18 1.94(2) .
W5 O15 1.90(2) .
W5 O10 1.96(2) .
W5 O9 1.94(3) .
W5 O11 1.692(17) .
W5 O3 2.44(3) .
W1 O22 1.725(18) .
W1 O20 1.90(2) .
W1 O12 1.93(2) 2_667
W1 O10 1.89(2) 2_667
W1 O8 1.91(2) 2_667
W1 O3 2.38(3) 2_667
W6 O7 1.713(19) .
W6 O5 1.94(2) .
W6 O6 1.89(2) .
W6 O8 1.97(2) .
W6 O9 1.92(3) .
W6 O3 2.52(3) .
Cu1 Cl1 2.251(8) .
Cu1 N7 2.11(2) .
Cu1 N6 2.00(2) .
Cu1 N5 2.20(2) .
Cu1 N8 1.989(11) .
Cu2 Cl2 2.293(9) .
Cu2 N1 1.98(2) .
Cu2 N4 2.12(3) .
Cu2 N2 2.10(2) .
Cu2 N3 2.00(2) .
P1 O4 1.50(3) 2_667
P1 O4 1.50(3) .
P1 O2 1.50(3) .
P1 O2 1.50(3) 2_667
P1 O3 1.55(3) 2_667
P1 O3 1.55(3) .
P1 O1 1.55(3) .
P1 O1 1.55(3) 2_667
N1 C24 1.36(3) .
N1 C13 1.35(4) .
N4 C23 1.39(3) .
N4 C22 1.36(4) .
O21 W2A 1.90(2) .
C24 C23 1.3900 .
C24 C18 1.3900 .
C23 C19 1.3900 .
C19 C17 1.3900 .
C19 C20 1.46(4) .
C17 C16 1.3900 .
C16 C18 1.3900 .
C18 C15 1.46(3) .
N2 C12 1.36(2) .
N2 C10 1.39(4) .
O20 W2A 1.893(19) .
O19 W2A 1.734(17) .
C15 C14 1.33(4) .
O17 W2A 1.94(2) .
O17 W3A 1.89(2) .
N7 C25 1.32(3) .
N7 C36 1.33(3) .
C14 C13 1.39(3) .
O7 W6A 1.713(19) .
N6 C34 1.32(3) .
N6 C35 1.36(3) .
O14 W3A 1.92(2) .
N3 C11 1.39(3) .
N3 C1 1.35(4) .
O18 W2A 1.88(2) .
O18 W5A 1.94(2) .
O5 W6A 1.94(2) .
O6 W6A 1.89(2) .
N5 C48 1.34(3) .
N5 C37 1.33(4) .
O15 W5A 1.90(2) .
O15 W3A 1.91(2) .
C34 C33 1.38(4) .
C28 C29 1.45(4) .
C28 C36 1.43(3) .
C28 C27 1.40(4) .
C12 C7 1.3900 .
C12 C11 1.3900 .
C7 C4 1.3900 .
C7 C8 1.46(4) .
C4 C6 1.3900 .
C6 C5 1.3900 .
C5 C11 1.3900 .
C5 C3 1.40(4) .
O10 W5A 1.96(2) .
C35 C31 1.36(3) .
C35 C36 1.46(4) .
C29 C30 1.32(4) .
C10 C9 1.35(4) .
O8 W6A 1.97(2) .
C25 C26 1.45(4) .
C31 C32 1.40(4) .
C31 C30 1.46(4) .
C33 C32 1.42(5) .
C20 C21 1.27(5) .
C26 C27 1.33(4) .
C21 C22 1.53(6) .
C48 C47 1.46(3) .
C48 C40 1.36(4) .
C1 C2 1.45(4) .
C9 C8 1.29(4) .
C3 C2 1.38(6) .
C42 C43 1.48(3) .
C42 C41 1.31(5) .
C45 C46 1.3900 .
C45 C44 1.3900 .
C46 N8 1.3900 .
N8 C47 1.3900 .
C47 C43 1.3900 .
C43 C44 1.3900 .
C41 C40 1.47(5) .
C40 C39 1.44(5) .
C38 C39 1.32(5) .
C38 C37 1.42(5) .
O11 W5A 1.692(17) .
O16 W3A 1.71(2) .
O4 O2 1.64(4) 2_667
O4 O1 1.71(4) 2_667
O4 W3A 2.46(2) .
O2 O3 1.77(4) 2_667
O2 O1 1.69(4) 2_667
O2 W2A 2.46(3) .
O3 W5A 2.44(3) .
O3 W6A 2.52(3) .
W5A O9A 1.94(3) .
W6A O9A 1.92(3) .
